data_7154904
loop_
_publ_author_name
'Zhao, Yulei'
'Duan, Qizhao'
'Zhou, Yuanyuan'
'Yao, Qiyi'
'Li, Yanzhong'

_publ_section_title
;
 Gold-catalyzed chemo- and diastereoselective C(sp(2))-H functionalization
 of enaminones for the synthesis of pyrrolo[3,4-c]-quinolin-1-one
 derivatives.
;
_journal_issue 7
_journal_name_full 'Organic &amp; biomolecular chemistry'
_journal_page_first 2177
_journal_page_last 2181
_journal_paper_doi 10.1039/c5ob02556g
_journal_volume 14
_journal_year 2016
_chemical_formula_sum 'C25.5 H21 Cl2 N2 O3.5'
_chemical_formula_weight 482.34
_chemical_name_systematic
; 
 ? 
;
_space_group_crystal_system triclinic
_space_group_IT_number 2
_space_group_name_Hall '-P 1'
_space_group_name_H-M_alt 'P -1'
_symmetry_space_group_name_Hall '-P 1'
_symmetry_space_group_name_H-M 'P -1'
_atom_sites_solution_hydrogens mixed
_audit_creation_method SHELXL-2013
_audit_update_record
;
2015-11-16 deposited with the CCDC.
2016-01-12 downloaded from the CCDC.
;
_cell_angle_alpha 83.296(5)
_cell_angle_beta 80.970(5)
_cell_angle_gamma 87.489(5)
_cell_formula_units_Z 4
_cell_length_a 11.980(3)
_cell_length_b 13.777(3)
_cell_length_c 14.492(3)
_cell_measurement_reflns_used 1413
_cell_measurement_temperature 293(2)
_cell_measurement_theta_max 41.931
_cell_measurement_theta_min 4.355
_cell_volume 2345.3(9)
_computing_cell_refinement 'Bruker SMART'
_computing_data_collection 'Bruker SMART'
_computing_data_reduction 'Bruker SHELXTL'
_computing_molecular_graphics 'Bruker SHELXTL'
_computing_publication_material 'Bruker SHELXTL'
_computing_structure_refinement 'SHELXL-2013 (Sheldrick, 2013)'
_computing_structure_solution 'Bruker SHELXTL'
_diffrn_ambient_temperature 293(2)
_diffrn_measured_fraction_theta_full 0.977
_diffrn_measured_fraction_theta_max 0.998
_diffrn_measurement_device_type 'CCD area detector'
_diffrn_measurement_method 'phi and omega scans'
_diffrn_radiation_type MoK\a
_diffrn_radiation_wavelength 0.71073
_diffrn_reflns_av_R_equivalents 0.0533
_diffrn_reflns_av_unetI/netI 0.1060
_diffrn_reflns_laue_measured_fraction_full 0.977
_diffrn_reflns_laue_measured_fraction_max 0.998
_diffrn_reflns_limit_h_max 12
_diffrn_reflns_limit_h_min -14
_diffrn_reflns_limit_k_max 16
_diffrn_reflns_limit_k_min -14
_diffrn_reflns_limit_l_max 17
_diffrn_reflns_limit_l_min -17
_diffrn_reflns_number 13088
_diffrn_reflns_point_group_measured_fraction_full 0.977
_diffrn_reflns_point_group_measured_fraction_max 0.998
_diffrn_reflns_theta_full 25.242
_diffrn_reflns_theta_max 25.049
_diffrn_reflns_theta_min 1.947
_exptl_absorpt_coefficient_mu 0.310
_exptl_absorpt_correction_T_max 0.7456
_exptl_absorpt_correction_T_min 0.6048
_exptl_absorpt_correction_type multi-scan
_exptl_absorpt_process_details sadabs
_exptl_crystal_colour yellow
_exptl_crystal_density_diffrn 1.366
_exptl_crystal_description prismatic
_exptl_crystal_F_000 1000
_exptl_crystal_size_max 0.180
_exptl_crystal_size_mid 0.150
_exptl_crystal_size_min 0.080
_refine_diff_density_max 0.468
_refine_diff_density_min -0.310
_refine_diff_density_rms 0.073
_refine_ls_extinction_method none
_refine_ls_goodness_of_fit_ref 1.005
_refine_ls_hydrogen_treatment mixed
_refine_ls_matrix_type full
_refine_ls_number_parameters 615
_refine_ls_number_reflns 8312
_refine_ls_number_restraints 0
_refine_ls_restrained_S_all 1.005
_refine_ls_R_factor_all 0.1326
_refine_ls_R_factor_gt 0.0787
_refine_ls_shift/su_max 0.000
_refine_ls_shift/su_mean 0.000
_refine_ls_structure_factor_coef Fsqd
_refine_ls_weighting_details 'w=1/[\s^2^(Fo^2^)+(0.1042P)^2^] where P=(Fo^2^+2Fc^2^)/3'
_refine_ls_weighting_scheme calc
_refine_ls_wR_factor_gt 0.1858
_refine_ls_wR_factor_ref 0.2211
_reflns_Friedel_coverage 0.000
_reflns_number_gt 4872
_reflns_number_total 8312
_reflns_threshold_expression 'I > 2\s(I)'
_cod_data_source_file c5ob02556g2.cif
_cod_data_source_block cd15125
_cod_depositor_comments
;
Adding full bibliography for 7154904--7154905.cif.

2017-03-03
Z value and formula fixed to values more according to usual
chemical conventions.                 miguel
;
_cod_original_formula_sum 'C51 H42 Cl4 N4 O7'
_cod_original_formula_weight 964.68
_cod_original_formula_units_Z 2
_cod_original_cell_volume 2345.2(9)
_cod_database_code 7154904
_shelx_space_group_comment
; 
The symmetry employed for this shelxl refinement is uniquely defined 
by the following loop, which should always be used as a source of 
symmetry information in preference to the above space-group names. 
They are only intended as comments. 
;
_shelx_estimated_absorpt_t_min 0.946
_shelx_estimated_absorpt_t_max 0.976
_shelxl_version_number 2013-4

loop_
_space_group_symop_operation_xyz
'x, y, z'
'-x, -y, -z'

loop_
_atom_site_label
_atom_site_type_symbol
_atom_site_fract_x
_atom_site_fract_y
_atom_site_fract_z
_atom_site_U_iso_or_equiv
_atom_site_adp_type
_atom_site_occupancy
_atom_site_site_symmetry_order
_atom_site_calc_flag
_atom_site_refinement_flags_posn
_atom_site_refinement_flags_adp
H1 H -0.103(3) 0.024(3) 0.555(3) 0.036(11) Uiso 1 1 d . .
Cl1 Cl 0.00763(13) 0.41678(9) 0.38954(11) 0.0738(5) Uani 1 1 d . .
Cl2 Cl -0.20937(12) 0.17605(12) 0.21784(10) 0.0766(5) Uani 1 1 d . .
Cl3 Cl 0.85728(12) 0.03737(9) 1.01095(11) 0.0728(4) Uani 1 1 d . .
Cl4 Cl 0.42872(12) 0.17828(13) 1.06695(11) 0.0886(5) Uani 1 1 d . .
N1 N -0.0865(3) 0.0854(3) 0.5440(3) 0.0455(10) Uani 1 1 d . .
N2 N 0.1492(3) 0.3457(3) 0.6553(3) 0.0399(9) Uani 1 1 d . .
N3 N 0.7452(3) 0.3328(3) 0.8164(3) 0.0531(11) Uani 1 1 d . .
N4 N 1.1373(3) 0.1515(3) 0.8068(3) 0.0409(9) Uani 1 1 d . .
O1 O 0.0019(3) 0.0892(2) 0.6722(2) 0.0573(9) Uani 1 1 d . .
O2 O 0.1632(3) 0.1143(2) 0.4415(2) 0.0567(9) Uani 1 1 d . .
O3 O 0.4213(3) 0.4926(3) 0.8798(3) 0.0751(11) Uani 1 1 d . .
O4 O 0.9173(3) 0.3656(3) 0.7295(3) 0.0661(10) Uani 1 1 d . .
O5 O 0.8895(3) 0.3639(2) 0.9782(3) 0.0629(10) Uani 1 1 d . .
O6 O 1.5875(3) 0.0566(2) 0.6834(3) 0.0640(10) Uani 1 1 d . .
O7 O 0.6616(5) 0.4052(5) 0.6392(4) 0.146(2) Uani 1 1 d . .
C1 C -0.0520(4) 0.3041(3) 0.3892(4) 0.0497(12) Uani 1 1 d . .
C2 C -0.1035(4) 0.2875(4) 0.3136(4) 0.0551(12) Uani 1 1 d . .
H2 H -0.1063 0.3354 0.2631 0.066 Uiso 1 1 calc R U
C3 C -0.1504(4) 0.1977(4) 0.3158(3) 0.0534(13) Uani 1 1 d . .
C4 C -0.1510(4) 0.1254(3) 0.3886(3) 0.0479(12) Uani 1 1 d . .
H4 H -0.1849 0.0660 0.3887 0.057 Uiso 1 1 calc R U
C5 C -0.0987(4) 0.1451(3) 0.4620(3) 0.0412(10) Uani 1 1 d . .
C6 C -0.0483(3) 0.2339(3) 0.4632(3) 0.0412(10) Uani 1 1 d . .
C7 C 0.0059(4) 0.2295(3) 0.5504(3) 0.0402(10) Uani 1 1 d . .
H7 H -0.0309 0.2781 0.5901 0.048 Uiso 1 1 calc R U
C8 C -0.0237(4) 0.1272(3) 0.5979(3) 0.0435(11) Uani 1 1 d . .
C9 C 0.1328(3) 0.2462(3) 0.5302(3) 0.0375(10) Uani 1 1 d . .
C10 C 0.1881(4) 0.2995(3) 0.5809(3) 0.0374(10) Uani 1 1 d . .
H10 H 0.2654 0.3043 0.5604 0.045 Uiso 1 1 calc R U
C11 C 0.1982(4) 0.1916(3) 0.4610(3) 0.0428(11) Uani 1 1 d . .
C12 C 0.3102(4) 0.2270(3) 0.4112(3) 0.0432(11) Uani 1 1 d . .
C13 C 0.3955(4) 0.1591(4) 0.3857(4) 0.0622(14) Uani 1 1 d . .
H13 H 0.3838 0.0929 0.4039 0.075 Uiso 1 1 calc R U
C14 C 0.4969(5) 0.1885(5) 0.3338(5) 0.089(2) Uani 1 1 d . .
H14 H 0.5536 0.1425 0.3176 0.106 Uiso 1 1 calc R U
C15 C 0.5141(5) 0.2855(5) 0.3060(5) 0.0854(19) Uani 1 1 d . .
H15 H 0.5826 0.3055 0.2708 0.102 Uiso 1 1 calc R U
C16 C 0.4308(5) 0.3536(4) 0.3299(4) 0.0723(16) Uani 1 1 d . .
H16 H 0.4429 0.4196 0.3107 0.087 Uiso 1 1 calc R U
C17 C 0.3292(4) 0.3245(3) 0.3823(3) 0.0506(12) Uani 1 1 d . .
H17 H 0.2731 0.3711 0.3982 0.061 Uiso 1 1 calc R U
C18 C 0.2186(4) 0.3852(3) 0.7117(3) 0.0379(10) Uani 1 1 d . .
C19 C 0.1703(4) 0.4464(3) 0.7759(3) 0.0446(11) Uani 1 1 d . .
H19 H 0.0937 0.4627 0.7802 0.054 Uiso 1 1 calc R U
C20 C 0.2338(4) 0.4840(3) 0.8341(3) 0.0526(12) Uani 1 1 d . .
H20 H 0.2003 0.5249 0.8779 0.063 Uiso 1 1 calc R U
C21 C 0.3484(4) 0.4604(3) 0.8267(3) 0.0513(12) Uani 1 1 d . .
C22 C 0.3966(4) 0.3992(3) 0.7628(3) 0.0515(12) Uani 1 1 d . .
H22 H 0.4735 0.3837 0.7575 0.062 Uiso 1 1 calc R U
C23 C 0.3315(4) 0.3605(3) 0.7063(3) 0.0454(11) Uani 1 1 d . .
H23 H 0.3643 0.3174 0.6643 0.054 Uiso 1 1 calc R U
C24 C 0.3790(6) 0.5575(5) 0.9448(5) 0.116(3) Uani 1 1 d . .
H24A H 0.3395 0.6110 0.9143 0.174 Uiso 1 1 calc R U
H24B H 0.4404 0.5820 0.9699 0.174 Uiso 1 1 calc R U
H24C H 0.3279 0.5240 0.9950 0.174 Uiso 1 1 calc R U
C25 C 0.7552(4) 0.1243(3) 0.9837(3) 0.0458(11) Uani 1 1 d . .
C26 C 0.6464(4) 0.1173(4) 1.0318(4) 0.0560(13) Uani 1 1 d . .
H26 H 0.6278 0.0676 1.0803 0.067 Uiso 1 1 calc R U
C27 C 0.5659(4) 0.1851(4) 1.0066(3) 0.0528(12) Uani 1 1 d . .
C28 C 0.5886(4) 0.2602(3) 0.9354(3) 0.0486(12) Uani 1 1 d . .
H28 H 0.5329 0.3050 0.9187 0.058 Uiso 1 1 calc R U
C29 C 0.6988(4) 0.2650(3) 0.8902(3) 0.0435(11) Uani 1 1 d . .
C30 C 0.7836(4) 0.1995(3) 0.9139(3) 0.0400(10) Uani 1 1 d . .
C31 C 0.8929(3) 0.2257(3) 0.8523(3) 0.0405(10) Uani 1 1 d . .
H31 H 0.9141 0.1738 0.8115 0.049 Uiso 1 1 calc R U
C32 C 0.8578(4) 0.3168(3) 0.7918(3) 0.0478(11) Uani 1 1 d . .
C33 C 0.9915(4) 0.2404(3) 0.9024(3) 0.0372(10) Uani 1 1 d . .
C34 C 1.0986(4) 0.2055(3) 0.8766(3) 0.0402(10) Uani 1 1 d . .
H34 H 1.1519 0.2213 0.9122 0.048 Uiso 1 1 calc R U
C35 C 0.9707(4) 0.3053(3) 0.9754(3) 0.0429(11) Uani 1 1 d . .
C36 C 1.0471(4) 0.3004(3) 1.0478(3) 0.0476(11) Uani 1 1 d . .
C37 C 1.0819(5) 0.3867(4) 1.0742(4) 0.0660(15) Uani 1 1 d . .
H37 H 1.0596 0.4470 1.0459 0.079 Uiso 1 1 calc R U
C38 C 1.1506(6) 0.3815(6) 1.1439(5) 0.097(2) Uani 1 1 d . .
H38 H 1.1774 0.4385 1.1602 0.116 Uiso 1 1 calc R U
C39 C 1.1787(6) 0.2933(7) 1.1880(5) 0.096(2) Uani 1 1 d . .
H39 H 1.2233 0.2907 1.2354 0.116 Uiso 1 1 calc R U
C40 C 1.1429(5) 0.2093(6) 1.1641(4) 0.0843(19) Uani 1 1 d . .
H40 H 1.1627 0.1496 1.1951 0.101 Uiso 1 1 calc R U
C41 C 1.0771(4) 0.2120(4) 1.0939(4) 0.0636(14) Uani 1 1 d . .
H41 H 1.0528 0.1540 1.0775 0.076 Uiso 1 1 calc R U
C42 C 1.2523(4) 0.1258(3) 0.7810(3) 0.0385(10) Uani 1 1 d . .
C43 C 1.2861(4) 0.0960(3) 0.6931(3) 0.0460(11) Uani 1 1 d . .
H43 H 1.2328 0.0912 0.6537 0.055 Uiso 1 1 calc R U
C44 C 1.3979(4) 0.0735(3) 0.6631(3) 0.0525(12) Uani 1 1 d . .
H44 H 1.4190 0.0538 0.6034 0.063 Uiso 1 1 calc R U
C45 C 1.4791(4) 0.0796(3) 0.7195(3) 0.0477(11) Uani 1 1 d . .
C46 C 1.4459(4) 0.1080(3) 0.8078(3) 0.0502(12) Uani 1 1 d . .
H46 H 1.4992 0.1118 0.8475 0.060 Uiso 1 1 calc R U
C47 C 1.3335(4) 0.1308(3) 0.8377(3) 0.0497(12) Uani 1 1 d . .
H47 H 1.3123 0.1500 0.8975 0.060 Uiso 1 1 calc R U
C48 C 1.6701(5) 0.0508(5) 0.7429(5) 0.0861(19) Uani 1 1 d . .
H48A H 1.6790 0.1143 0.7617 0.129 Uiso 1 1 calc R U
H48B H 1.7408 0.0285 0.7101 0.129 Uiso 1 1 calc R U
H48C H 1.6471 0.0058 0.7977 0.129 Uiso 1 1 calc R U
C49 C 0.6280(8) 0.2778(6) 0.5520(8) 0.187(6) Uani 1 1 d . .
H49A H 0.6545 0.2332 0.6004 0.280 Uiso 1 1 calc R U
H49B H 0.6628 0.2608 0.4915 0.280 Uiso 1 1 calc R U
H49C H 0.5474 0.2740 0.5573 0.280 Uiso 1 1 calc R U
C50 C 0.6572(5) 0.3765(5) 0.5623(5) 0.087(2) Uani 1 1 d . .
C51 C 0.6751(9) 0.4438(5) 0.4803(6) 0.135(3) Uani 1 1 d . .
H51A H 0.6111 0.4881 0.4791 0.203 Uiso 1 1 calc R U
H51B H 0.6845 0.4090 0.4258 0.203 Uiso 1 1 calc R U
H51C H 0.7418 0.4799 0.4802 0.203 Uiso 1 1 calc R U
H2A H 0.080(4) 0.352(3) 0.669(3) 0.034(12) Uiso 1 1 d . .
H4A H 1.099(4) 0.138(3) 0.766(3) 0.043(13) Uiso 1 1 d . .
H3 H 0.717(5) 0.373(4) 0.785(4) 0.068(19) Uiso 1 1 d . .

loop_
_atom_site_aniso_label
_atom_site_aniso_U_11
_atom_site_aniso_U_22
_atom_site_aniso_U_33
_atom_site_aniso_U_23
_atom_site_aniso_U_13
_atom_site_aniso_U_12
Cl1 0.0902(11) 0.0430(7) 0.0952(11) 0.0034(7) -0.0405(9) -0.0150(7)
Cl2 0.0602(9) 0.1215(12) 0.0557(9) -0.0259(8) -0.0170(7) -0.0160(8)
Cl3 0.0646(9) 0.0510(8) 0.0964(11) 0.0139(7) -0.0106(8) 0.0041(6)
Cl4 0.0458(8) 0.1362(15) 0.0763(11) -0.0033(10) 0.0099(7) -0.0125(8)
N1 0.051(2) 0.035(2) 0.053(3) -0.0085(19) -0.0054(19) -0.0166(18)
N2 0.035(2) 0.044(2) 0.043(2) -0.0094(17) -0.0078(18) -0.0075(18)
N3 0.038(2) 0.062(3) 0.056(3) 0.013(2) -0.014(2) -0.003(2)
N4 0.041(2) 0.047(2) 0.038(2) -0.0113(18) -0.0103(18) -0.0029(17)
O1 0.064(2) 0.057(2) 0.053(2) -0.0021(17) -0.0145(18) -0.0143(17)
O2 0.054(2) 0.0425(18) 0.077(2) -0.0234(17) -0.0052(17) -0.0147(15)
O3 0.072(3) 0.085(3) 0.085(3) -0.044(2) -0.039(2) 0.003(2)
O4 0.053(2) 0.079(2) 0.060(2) 0.0150(19) -0.0060(18) -0.0135(19)
O5 0.052(2) 0.065(2) 0.079(3) -0.0290(19) -0.0231(19) 0.0161(18)
O6 0.042(2) 0.072(2) 0.077(3) -0.0233(19) 0.0034(18) 0.0061(17)
O7 0.111(5) 0.233(7) 0.087(4) 0.014(4) -0.024(3) 0.030(4)
C1 0.049(3) 0.043(3) 0.059(3) -0.006(2) -0.014(2) -0.002(2)
C2 0.045(3) 0.065(3) 0.057(3) -0.003(3) -0.015(2) -0.003(2)
C3 0.043(3) 0.078(4) 0.044(3) -0.022(3) -0.009(2) -0.003(3)
C4 0.040(3) 0.053(3) 0.054(3) -0.018(2) -0.008(2) -0.011(2)
C5 0.038(2) 0.042(2) 0.046(3) -0.012(2) -0.004(2) -0.008(2)
C6 0.033(2) 0.044(3) 0.048(3) -0.014(2) -0.006(2) -0.0013(19)
C7 0.045(3) 0.036(2) 0.043(3) -0.014(2) -0.006(2) -0.0033(19)
C8 0.041(3) 0.050(3) 0.042(3) -0.012(2) -0.005(2) -0.007(2)
C9 0.038(2) 0.036(2) 0.041(3) -0.0073(19) -0.0077(19) -0.0064(19)
C10 0.042(2) 0.034(2) 0.037(2) -0.0049(19) -0.006(2) -0.0072(19)
C11 0.051(3) 0.039(2) 0.041(3) -0.007(2) -0.011(2) -0.010(2)
C12 0.041(3) 0.045(3) 0.047(3) -0.014(2) -0.011(2) -0.009(2)
C13 0.058(3) 0.047(3) 0.080(4) -0.016(3) 0.003(3) -0.006(2)
C14 0.058(4) 0.073(4) 0.128(6) -0.032(4) 0.019(4) 0.000(3)
C15 0.062(4) 0.085(5) 0.101(5) -0.021(4) 0.027(3) -0.018(3)
C16 0.082(4) 0.062(3) 0.067(4) -0.003(3) 0.007(3) -0.023(3)
C17 0.054(3) 0.046(3) 0.053(3) -0.010(2) -0.007(2) -0.008(2)
C18 0.041(3) 0.034(2) 0.039(2) -0.0015(19) -0.006(2) -0.0116(19)
C19 0.046(3) 0.047(3) 0.042(3) -0.013(2) -0.006(2) -0.001(2)
C20 0.061(3) 0.053(3) 0.048(3) -0.018(2) -0.014(2) 0.004(2)
C21 0.061(3) 0.048(3) 0.051(3) -0.011(2) -0.020(2) -0.007(2)
C22 0.041(3) 0.060(3) 0.056(3) -0.016(3) -0.009(2) -0.001(2)
C23 0.047(3) 0.045(3) 0.047(3) -0.014(2) -0.009(2) -0.006(2)
C24 0.116(6) 0.132(6) 0.131(7) -0.089(5) -0.067(5) 0.024(5)
C25 0.042(3) 0.045(3) 0.051(3) -0.004(2) -0.010(2) -0.002(2)
C26 0.053(3) 0.059(3) 0.053(3) 0.005(2) -0.008(3) -0.014(3)
C27 0.037(3) 0.068(3) 0.055(3) -0.014(3) -0.003(2) -0.011(2)
C28 0.041(3) 0.053(3) 0.054(3) -0.009(2) -0.015(2) -0.002(2)
C29 0.041(3) 0.048(3) 0.045(3) -0.012(2) -0.010(2) -0.008(2)
C30 0.041(3) 0.040(2) 0.042(3) -0.009(2) -0.010(2) -0.003(2)
C31 0.037(2) 0.043(2) 0.041(3) -0.005(2) -0.005(2) -0.0018(19)
C32 0.044(3) 0.058(3) 0.042(3) -0.003(2) -0.009(2) -0.012(2)
C33 0.039(2) 0.038(2) 0.034(2) 0.0001(19) -0.0062(19) -0.0049(19)
C34 0.044(3) 0.036(2) 0.041(3) -0.002(2) -0.010(2) -0.002(2)
C35 0.035(2) 0.049(3) 0.045(3) -0.005(2) -0.006(2) -0.001(2)
C36 0.042(3) 0.061(3) 0.041(3) -0.013(2) -0.005(2) 0.004(2)
C37 0.060(3) 0.079(4) 0.063(4) -0.020(3) -0.012(3) -0.007(3)
C38 0.086(5) 0.138(7) 0.081(5) -0.041(5) -0.033(4) -0.017(5)
C39 0.069(4) 0.174(8) 0.058(4) -0.037(5) -0.030(3) 0.017(5)
C40 0.070(4) 0.126(6) 0.059(4) -0.015(4) -0.021(3) 0.034(4)
C41 0.057(3) 0.078(4) 0.056(3) -0.014(3) -0.012(3) 0.017(3)
C42 0.041(3) 0.031(2) 0.044(3) -0.0038(19) -0.005(2) -0.0011(18)
C43 0.046(3) 0.043(3) 0.051(3) -0.011(2) -0.011(2) 0.000(2)
C44 0.063(3) 0.049(3) 0.046(3) -0.017(2) -0.004(2) 0.004(2)
C45 0.047(3) 0.037(2) 0.056(3) -0.008(2) -0.001(2) 0.002(2)
C46 0.042(3) 0.056(3) 0.054(3) -0.011(2) -0.010(2) -0.001(2)
C47 0.048(3) 0.062(3) 0.041(3) -0.014(2) -0.007(2) -0.002(2)
C48 0.039(3) 0.117(5) 0.101(5) -0.019(4) -0.002(3) 0.007(3)
C49 0.171(10) 0.066(5) 0.275(14) 0.028(7) 0.079(9) 0.003(5)
C50 0.071(4) 0.111(6) 0.065(4) 0.013(4) 0.007(3) 0.020(4)
C51 0.208(10) 0.091(5) 0.095(6) 0.001(5) 0.001(6) -0.012(6)

loop_
_atom_type_symbol
_atom_type_description
_atom_type_scat_dispersion_real
_atom_type_scat_dispersion_imag
_atom_type_scat_source
C C 0.0033 0.0016 'International Tables Vol C Tables 4.2.6.8 and 6.1.1.4'
H H 0.0000 0.0000 'International Tables Vol C Tables 4.2.6.8 and 6.1.1.4'
N N 0.0061 0.0033 'International Tables Vol C Tables 4.2.6.8 and 6.1.1.4'
O O 0.0106 0.0060 'International Tables Vol C Tables 4.2.6.8 and 6.1.1.4'
Cl Cl 0.1484 0.1585 'International Tables Vol C Tables 4.2.6.8 and 6.1.1.4'

loop_
_geom_angle_atom_site_label_1
_geom_angle_atom_site_label_2
_geom_angle_atom_site_label_3
_geom_angle
C8 N1 C5 112.0(4)
C8 N1 H1 122(3)
C5 N1 H1 125(3)
C10 N2 C18 124.3(4)
C10 N2 H2A 117(3)
C18 N2 H2A 119(3)
C32 N3 C29 111.8(4)
C32 N3 H3 116(4)
C29 N3 H3 132(4)
C34 N4 C42 124.1(4)
C34 N4 H4A 124(3)
C42 N4 H4A 111(3)
C21 O3 C24 118.1(4)
C45 O6 C48 118.4(4)
C6 C1 C2 121.0(4)
C6 C1 Cl1 119.8(3)
C2 C1 Cl1 119.1(4)
C3 C2 C1 117.6(5)
C3 C2 H2 121.2
C1 C2 H2 121.2
C4 C3 C2 123.9(4)
C4 C3 Cl2 119.1(4)
C2 C3 Cl2 117.1(4)
C3 C4 C5 116.4(4)
C3 C4 H4 121.8
C5 C4 H4 121.8
C4 C5 N1 128.5(4)
C4 C5 C6 122.5(4)
N1 C5 C6 109.0(4)
C1 C6 C5 118.6(4)
C1 C6 C7 132.5(4)
C5 C6 C7 108.9(4)
C6 C7 C8 101.9(3)
C6 C7 C9 113.5(4)
C8 C7 C9 113.2(4)
C6 C7 H7 109.3
C8 C7 H7 109.3
C9 C7 H7 109.3
O1 C8 N1 125.1(4)
O1 C8 C7 126.8(4)
N1 C8 C7 108.0(4)
C10 C9 C11 118.6(4)
C10 C9 C7 124.0(4)
C11 C9 C7 116.9(3)
N2 C10 C9 130.1(4)
N2 C10 H10 114.9
C9 C10 H10 114.9
O2 C11 C9 120.9(4)
O2 C11 C12 118.7(4)
C9 C11 C12 120.4(4)
C17 C12 C13 118.3(4)
C17 C12 C11 122.2(4)
C13 C12 C11 119.2(4)
C14 C13 C12 120.9(5)
C14 C13 H13 119.5
C12 C13 H13 119.5
C15 C14 C13 119.8(6)
C15 C14 H14 120.1
C13 C14 H14 120.1
C14 C15 C16 120.2(6)
C14 C15 H15 119.9
C16 C15 H15 119.9
C15 C16 C17 120.2(5)
C15 C16 H16 119.9
C17 C16 H16 119.9
C12 C17 C16 120.5(5)
C12 C17 H17 119.7
C16 C17 H17 119.7
C23 C18 C19 119.4(4)
C23 C18 N2 121.7(4)
C19 C18 N2 118.9(4)
C18 C19 C20 120.9(4)
C18 C19 H19 119.5
C20 C19 H19 119.5
C19 C20 C21 119.3(4)
C19 C20 H20 120.3
C21 C20 H20 120.3
C22 C21 O3 114.7(4)
C22 C21 C20 119.8(4)
O3 C21 C20 125.5(4)
C21 C22 C23 120.2(4)
C21 C22 H22 119.9
C23 C22 H22 119.9
C18 C23 C22 120.3(4)
C18 C23 H23 119.8
C22 C23 H23 119.8
O3 C24 H24A 109.5
O3 C24 H24B 109.5
H24A C24 H24B 109.5
O3 C24 H24C 109.5
H24A C24 H24C 109.5
H24B C24 H24C 109.5
C30 C25 C26 120.8(4)
C30 C25 Cl3 119.4(4)
C26 C25 Cl3 119.8(4)
C27 C26 C25 118.7(5)
C27 C26 H26 120.6
C25 C26 H26 120.6
C26 C27 C28 123.1(5)
C26 C27 Cl4 119.5(4)
C28 C27 Cl4 117.4(4)
C27 C28 C29 116.1(4)
C27 C28 H28 122.0
C29 C28 H28 122.0
C28 C29 C30 123.2(4)
C28 C29 N3 128.2(4)
C30 C29 N3 108.6(4)
C25 C30 C29 118.1(4)
C25 C30 C31 132.2(4)
C29 C30 C31 109.7(4)
C30 C31 C33 116.0(4)
C30 C31 C32 101.7(4)
C33 C31 C32 114.1(3)
C30 C31 H31 108.2
C33 C31 H31 108.2
C32 C31 H31 108.2
O4 C32 N3 124.5(5)
O4 C32 C31 127.2(4)
N3 C32 C31 108.2(4)
C34 C33 C35 119.1(4)
C34 C33 C31 124.2(4)
C35 C33 C31 116.3(4)
N4 C34 C33 128.7(4)
N4 C34 H34 115.7
C33 C34 H34 115.7
O5 C35 C33 120.2(4)
O5 C35 C36 120.1(4)
C33 C35 C36 119.8(4)
C41 C36 C37 119.4(5)
C41 C36 C35 121.1(4)
C37 C36 C35 119.4(4)
C36 C37 C38 119.0(6)
C36 C37 H37 120.5
C38 C37 H37 120.5
C39 C38 C37 120.2(6)
C39 C38 H38 119.9
C37 C38 H38 119.9
C40 C39 C38 121.0(6)
C40 C39 H39 119.5
C38 C39 H39 119.5
C39 C40 C41 120.1(6)
C39 C40 H40 119.9
C41 C40 H40 119.9
C40 C41 C36 120.2(6)
C40 C41 H41 119.9
C36 C41 H41 119.9
C47 C42 C43 117.9(4)
C47 C42 N4 123.8(4)
C43 C42 N4 118.3(4)
C44 C43 C42 120.7(4)
C44 C43 H43 119.7
C42 C43 H43 119.7
C43 C44 C45 121.3(4)
C43 C44 H44 119.3
C45 C44 H44 119.3
O6 C45 C46 124.5(4)
O6 C45 C44 117.0(4)
C46 C45 C44 118.5(4)
C45 C46 C47 120.1(4)
C45 C46 H46 120.0
C47 C46 H46 120.0
C42 C47 C46 121.6(4)
C42 C47 H47 119.2
C46 C47 H47 119.2
O6 C48 H48A 109.5
O6 C48 H48B 109.5
H48A C48 H48B 109.5
O6 C48 H48C 109.5
H48A C48 H48C 109.5
H48B C48 H48C 109.5
C50 C49 H49A 109.5
C50 C49 H49B 109.5
H49A C49 H49B 109.5
C50 C49 H49C 109.5
H49A C49 H49C 109.5
H49B C49 H49C 109.5
O7 C50 C51 119.1(8)
O7 C50 C49 123.1(8)
C51 C50 C49 117.7(8)
C50 C51 H51A 109.5
C50 C51 H51B 109.5
H51A C51 H51B 109.5
C50 C51 H51C 109.5
H51A C51 H51C 109.5
H51B C51 H51C 109.5

loop_
_geom_bond_atom_site_label_1
_geom_bond_atom_site_label_2
_geom_bond_distance
Cl1 C1 1.738(4)
Cl2 C3 1.742(5)
Cl3 C25 1.732(5)
Cl4 C27 1.738(5)
N1 C8 1.355(5)
N1 C5 1.388(6)
N1 H1 0.87(4)
N2 C10 1.327(5)
N2 C18 1.418(5)
N2 H2A 0.83(4)
N3 C32 1.355(6)
N3 C29 1.397(6)
N3 H3 0.77(5)
N4 C34 1.338(5)
N4 C42 1.410(5)
N4 H4A 0.84(4)
O1 C8 1.219(5)
O2 C11 1.239(5)
O3 C21 1.369(5)
O3 C24 1.397(7)
O4 C32 1.215(5)
O5 C35 1.235(5)
O6 C45 1.360(5)
O6 C48 1.406(7)
O7 C50 1.235(8)
C1 C6 1.363(6)
C1 C2 1.385(6)
C2 C3 1.377(7)
C2 H2 0.9300
C3 C4 1.363(7)
C4 C5 1.373(6)
C4 H4 0.9300
C5 C6 1.391(6)
C6 C7 1.502(6)
C7 C8 1.524(6)
C7 C9 1.525(6)
C7 H7 0.9800
C9 C10 1.356(5)
C9 C11 1.437(6)
C10 H10 0.9300
C11 C12 1.493(6)
C12 C17 1.378(6)
C12 C13 1.391(7)
C13 C14 1.375(8)
C13 H13 0.9300
C14 C15 1.364(8)
C14 H14 0.9300
C15 C16 1.372(8)
C15 H15 0.9300
C16 C17 1.378(7)
C16 H16 0.9300
C17 H17 0.9300
C18 C23 1.373(6)
C18 C19 1.373(6)
C19 C20 1.377(6)
C19 H19 0.9300
C20 C21 1.387(7)
C20 H20 0.9300
C21 C22 1.369(7)
C22 C23 1.380(6)
C22 H22 0.9300
C23 H23 0.9300
C24 H24A 0.9600
C24 H24B 0.9600
C24 H24C 0.9600
C25 C30 1.374(6)
C25 C26 1.380(7)
C26 C27 1.374(7)
C26 H26 0.9300
C27 C28 1.376(7)
C28 C29 1.379(6)
C28 H28 0.9300
C29 C30 1.386(6)
C30 C31 1.496(6)
C31 C33 1.513(6)
C31 C32 1.528(6)
C31 H31 0.9800
C33 C34 1.362(6)
C33 C35 1.449(6)
C34 H34 0.9300
C35 C36 1.490(6)
C36 C41 1.381(7)
C36 C37 1.391(7)
C37 C38 1.393(8)
C37 H37 0.9300
C38 C39 1.360(10)
C38 H38 0.9300
C39 C40 1.351(9)
C39 H39 0.9300
C40 C41 1.378(8)
C40 H40 0.9300
C41 H41 0.9300
C42 C47 1.378(6)
C42 C43 1.379(6)
C43 C44 1.375(6)
C43 H43 0.9300
C44 C45 1.377(7)
C44 H44 0.9300
C45 C46 1.375(6)
C46 C47 1.382(6)
C46 H46 0.9300
C47 H47 0.9300
C48 H48A 0.9600
C48 H48B 0.9600
C48 H48C 0.9600
C49 C50 1.449(10)
C49 H49A 0.9600
C49 H49B 0.9600
C49 H49C 0.9600
C50 C51 1.414(9)
C51 H51A 0.9600
C51 H51B 0.9600
C51 H51C 0.9600

loop_
_geom_hbond_atom_site_label_D
_geom_hbond_atom_site_label_H
_geom_hbond_atom_site_label_A
_geom_hbond_distance_DH
_geom_hbond_distance_HA
_geom_hbond_distance_DA
_geom_hbond_angle_DHA
_geom_hbond_site_symmetry_A
N3 H3 O7 0.77(5) 2.30(5) 2.952(7) 143(5) .
N4 H4A O1 0.84(4) 2.11(5) 2.946(5) 173(4) 1_655
N2 H2A O4 0.83(4) 2.02(4) 2.831(5) 168(4) 1_455
C31 H31 O1 0.98 2.51 3.451(6) 160.3 1_655
C22 H22 O7 0.93 2.61 3.391(8) 141.4 .
C7 H7 O4 0.98 2.45 3.388(6) 159.1 1_455
C22 H22 O7 0.93 2.61 3.391(8) 141.4 .

loop_
_geom_torsion_atom_site_label_1
_geom_torsion_atom_site_label_2
_geom_torsion_atom_site_label_3
_geom_torsion_atom_site_label_4
_geom_torsion
C6 C1 C2 C3 -0.1(7)
Cl1 C1 C2 C3 -179.7(4)
C1 C2 C3 C4 1.4(8)
C1 C2 C3 Cl2 -177.3(4)
C2 C3 C4 C5 -1.5(7)
Cl2 C3 C4 C5 177.1(3)
C3 C4 C5 N1 -179.7(4)
C3 C4 C5 C6 0.4(7)
C8 N1 C5 C4 176.1(5)
C8 N1 C5 C6 -4.0(5)
C2 C1 C6 C5 -0.9(7)
Cl1 C1 C6 C5 178.7(3)
C2 C1 C6 C7 176.3(5)
Cl1 C1 C6 C7 -4.1(7)
C4 C5 C6 C1 0.7(7)
N1 C5 C6 C1 -179.1(4)
C4 C5 C6 C7 -177.1(4)
N1 C5 C6 C7 3.1(5)
C1 C6 C7 C8 -178.5(5)
C5 C6 C7 C8 -1.1(5)
C1 C6 C7 C9 -56.5(6)
C5 C6 C7 C9 120.9(4)
C5 N1 C8 O1 -178.2(4)
C5 N1 C8 C7 3.2(5)
C6 C7 C8 O1 -179.8(5)
C9 C7 C8 O1 58.0(6)
C6 C7 C8 N1 -1.2(5)
C9 C7 C8 N1 -123.5(4)
C6 C7 C9 C10 140.1(4)
C8 C7 C9 C10 -104.3(5)
C6 C7 C9 C11 -48.2(5)
C8 C7 C9 C11 67.3(5)
C18 N2 C10 C9 168.9(4)
C11 C9 C10 N2 -170.9(4)
C7 C9 C10 N2 0.7(7)
C10 C9 C11 O2 149.5(4)
C7 C9 C11 O2 -22.6(6)
C10 C9 C11 C12 -30.4(6)
C7 C9 C11 C12 157.5(4)
O2 C11 C12 C17 140.7(4)
C9 C11 C12 C17 -39.3(6)
O2 C11 C12 C13 -33.6(6)
C9 C11 C12 C13 146.4(5)
C17 C12 C13 C14 0.7(8)
C11 C12 C13 C14 175.2(5)
C12 C13 C14 C15 -0.6(10)
C13 C14 C15 C16 0.2(11)
C14 C15 C16 C17 0.1(10)
C13 C12 C17 C16 -0.4(7)
C11 C12 C17 C16 -174.8(5)
C15 C16 C17 C12 0.0(8)
C10 N2 C18 C23 -14.5(6)
C10 N2 C18 C19 168.4(4)
C23 C18 C19 C20 0.8(7)
N2 C18 C19 C20 178.0(4)
C18 C19 C20 C21 0.7(7)
C24 O3 C21 C22 178.3(6)
C24 O3 C21 C20 -2.4(8)
C19 C20 C21 C22 -0.9(7)
C19 C20 C21 O3 179.9(5)
O3 C21 C22 C23 178.9(4)
C20 C21 C22 C23 -0.4(7)
C19 C18 C23 C22 -2.1(7)
N2 C18 C23 C22 -179.2(4)
C21 C22 C23 C18 1.9(7)
C30 C25 C26 C27 2.1(7)
Cl3 C25 C26 C27 -177.7(4)
C25 C26 C27 C28 0.0(7)
C25 C26 C27 Cl4 -179.4(4)
C26 C27 C28 C29 -0.8(7)
Cl4 C27 C28 C29 178.6(3)
C27 C28 C29 C30 -0.3(6)
C27 C28 C29 N3 -179.9(4)
C32 N3 C29 C28 177.9(4)
C32 N3 C29 C30 -1.7(5)
C26 C25 C30 C29 -3.1(6)
Cl3 C25 C30 C29 176.7(3)
C26 C25 C30 C31 179.0(4)
Cl3 C25 C30 C31 -1.2(7)
C28 C29 C30 C25 2.3(6)
N3 C29 C30 C25 -178.1(4)
C28 C29 C30 C31 -179.4(4)
N3 C29 C30 C31 0.2(5)
C25 C30 C31 C33 -56.5(6)
C29 C30 C31 C33 125.5(4)
C25 C30 C31 C32 179.1(4)
C29 C30 C31 C32 1.1(4)
C29 N3 C32 O4 179.7(4)
C29 N3 C32 C31 2.4(5)
C30 C31 C32 O4 -179.3(4)
C33 C31 C32 O4 55.0(6)
C30 C31 C32 N3 -2.1(5)
C33 C31 C32 N3 -127.8(4)
C30 C31 C33 C34 137.0(4)
C32 C31 C33 C34 -105.4(5)
C30 C31 C33 C35 -50.2(5)
C32 C31 C33 C35 67.4(5)
C42 N4 C34 C33 174.5(4)
C35 C33 C34 N4 -174.4(4)
C31 C33 C34 N4 -1.8(7)
C34 C33 C35 O5 154.5(4)
C31 C33 C35 O5 -18.7(6)
C34 C33 C35 C36 -26.1(6)
C31 C33 C35 C36 160.7(4)
O5 C35 C36 C41 131.8(5)
C33 C35 C36 C41 -47.6(6)
O5 C35 C36 C37 -43.4(7)
C33 C35 C36 C37 137.2(5)
C41 C36 C37 C38 2.9(8)
C35 C36 C37 C38 178.2(5)
C36 C37 C38 C39 -3.0(10)
C37 C38 C39 C40 1.4(11)
C38 C39 C40 C41 0.2(11)
C39 C40 C41 C36 -0.2(9)
C37 C36 C41 C40 -1.4(8)
C35 C36 C41 C40 -176.5(5)
C34 N4 C42 C47 17.4(6)
C34 N4 C42 C43 -161.0(4)
C47 C42 C43 C44 -0.9(6)
N4 C42 C43 C44 177.7(4)
C42 C43 C44 C45 0.2(7)
C48 O6 C45 C46 7.2(7)
C48 O6 C45 C44 -172.6(5)
C43 C44 C45 O6 -179.5(4)
C43 C44 C45 C46 0.7(7)
O6 C45 C46 C47 179.4(4)
C44 C45 C46 C47 -0.8(7)
C43 C42 C47 C46 0.7(7)
N4 C42 C47 C46 -177.7(4)
C45 C46 C47 C42 0.1(7)
